data_7236138
loop_
_publ_author_name
'Marshall, Ross J.'
'Hobday, Claire L.'
'Murphie, Colin F.'
'Griffin, Sarah L.'
'Morrison, Carole A.'
'Moggach, Stephen A.'
'Forgan, Ross S.'

_publ_section_title
;
 Amino acids as highly efficient modulators for single crystals of
 zirconium and hafnium metal--organic frameworks
;
_journal_issue 18
_journal_name_full 'Journal of Materials Chemistry A'
_journal_page_first 6955
_journal_paper_doi 10.1039/C5TA10401G
_journal_volume 4
_journal_year 2016
_chemical_formula_moiety 'C84 H52.00 Hf6 O32'
_chemical_formula_sum 'C84 H52 Hf6 O32'
_chemical_formula_weight 2644.26
_space_group_IT_number 225
_space_group_name_Hall '-F 4 2 3'
_space_group_name_H-M_alt 'F m -3 m'
_symmetry_cell_setting cubic
_symmetry_Int_Tables_number 225
_symmetry_space_group_name_Hall '-F 4 2 3'
_symmetry_space_group_name_H-M 'F m -3 m'
_atom_sites_solution_hydrogens difmap
_atom_sites_solution_primary other
_audit_creation_date 2015-12-16
_audit_creation_method CRYSTALS_ver_14.61_build_5811
_audit_update_record
;
2015-12-16 deposited with the CCDC.
2016-02-03 downloaded from the CCDC.
;
_cell_angle_alpha 90
_cell_angle_beta 90
_cell_angle_gamma 90
_cell_formula_units_Z 4
_cell_length_a 26.74515(8)
_cell_length_b 26.74515(8)
_cell_length_c 26.74515(8)
_cell_measurement_reflns_used 0
_cell_measurement_temperature 120
_cell_measurement_theta_max 0
_cell_measurement_theta_min 0
_cell_volume 19130.89(10)
_computing_cell_refinement 'CrysAlisPro, (Agilent, 2011)'
_computing_data_collection 'SuperNova, (Oxford Diffraction, 2010)'
_computing_data_reduction 'CrysAlisPro, (Agilent, 2011)'
_computing_molecular_graphics 'CAMERON (Watkin et al., 1996)'
_computing_publication_material 'CRYSTALS (Betteridge et al., 2003)'
_computing_structure_refinement 'CRYSTALS (Betteridge et al., 2003)'
_computing_structure_solution 'USER DEFINED STRUCTURE SOLUTION'
_diffrn_ambient_temperature 120
_diffrn_measured_fraction_theta_full 0.999
_diffrn_measured_fraction_theta_max 0.999
_diffrn_measurement_device Area
_diffrn_measurement_device_type 'Oxford Diffraction SuperNova'
_diffrn_measurement_method \w/2\q
_diffrn_radiation_monochromator graphite
_diffrn_radiation_probe x-ray
_diffrn_radiation_type 'Cu K\a'
_diffrn_radiation_wavelength 1.54178
_diffrn_reflns_av_R_equivalents 0.083
_diffrn_reflns_limit_h_max 33
_diffrn_reflns_limit_h_min -30
_diffrn_reflns_limit_k_max 25
_diffrn_reflns_limit_k_min -33
_diffrn_reflns_limit_l_max 33
_diffrn_reflns_limit_l_min -33
_diffrn_reflns_number 44943
_diffrn_reflns_theta_full 75.877
_diffrn_reflns_theta_max 75.877
_diffrn_reflns_theta_min 3.305
_diffrn_standards_number 0
_exptl_absorpt_coefficient_mu 6.133
_exptl_absorpt_correction_T_max 0.74
_exptl_absorpt_correction_T_min 0.57
_exptl_absorpt_correction_type multi-scan
_exptl_absorpt_process_details 'CrysAlisPro, (Agilent, 2011)'
_exptl_crystal_colour colourless
_exptl_crystal_density_diffrn 0.918
_exptl_crystal_density_method 'not measured'
_exptl_crystal_description octahedron
_exptl_crystal_F_000 4976
_exptl_crystal_size_max 0.050
_exptl_crystal_size_mid 0.050
_exptl_crystal_size_min 0.050
_refine_diff_density_max 1.08
_refine_diff_density_min -1.81
_refine_ls_extinction_method None
_refine_ls_goodness_of_fit_ref 1.0529
_refine_ls_hydrogen_treatment constr
_refine_ls_matrix_type full
_refine_ls_number_parameters 45
_refine_ls_number_reflns 1049
_refine_ls_number_restraints 95
_refine_ls_R_factor_all 0.0385
_refine_ls_R_factor_gt 0.0373
_refine_ls_shift/su_max 0.0018437
_refine_ls_shift/su_mean 0.0000993
_refine_ls_structure_factor_coef Fsqd
_refine_ls_weighting_details
;
 Method= Modified Sheldrick 
 w=1/[\s^2^(F^2^) + ( 0.07P)^2^ +*****P] 
 ,where P=(max(Fo^2^,0) + 2Fc^2^)/3 
;
_refine_ls_weighting_scheme calc
_refine_ls_wR_factor_all 0.1017
_refine_ls_wR_factor_gt 0.1001
_refine_ls_wR_factor_ref 0.1017
_reflns_limit_h_max 19
_reflns_limit_h_min 0
_reflns_limit_k_max 23
_reflns_limit_k_min 0
_reflns_limit_l_max 33
_reflns_limit_l_min 2
_reflns_number_gt 1013
_reflns_number_total 1059
_reflns_threshold_expression I>2.0\s(I)
_oxford_diffrn_Wilson_B_factor 0.00
_oxford_diffrn_Wilson_scale 0.00
_oxford_refine_ls_r_factor_ref 0.0385
_oxford_refine_ls_scale 0.019189(3)
_oxford_reflns_number_all 1049
_oxford_reflns_threshold_expression_ref I>-3.0\s(I)
_oxford_structure_analysis_title 'medium in Fm-3m'
_cod_data_source_file c5ta10401g2.cif
_cod_data_source_block HfUiO67
_cod_depositor_comments
;
The following automatic conversions were performed:

data item '_atom_sites_solution_primary' value 'Other' was changed to
'other' in accordance with the
/home/saulius/struct/COD-crude-data/automatic-downloads/DataCite-retrospective/RSC/depositions/lib/dictionaries/cif_core.dic
dictionary named 'cif_core.dic' version 2.4.2 last updated on
2011-04-26.

Automatic conversion script
Id: cif_fix_values 6909 2019-04-08 15:41:33Z antanas 
;
_cod_original_cell_volume 19130.89(17)
_cod_original_formula_sum 'C84 H52.00 Hf6 O32'
_cod_database_code 7236138

loop_
_symmetry_equiv_pos_as_xyz
x,y,z
-x,-y,-z
x,y+1/2,z+1/2
-x,-y+1/2,-z+1/2
x+1/2,y,z+1/2
-x+1/2,-y,-z+1/2
x+1/2,y+1/2,z
-x+1/2,-y+1/2,-z
y,z,x
-y,-z,-x
y,z+1/2,x+1/2
-y,-z+1/2,-x+1/2
y+1/2,z,x+1/2
-y+1/2,-z,-x+1/2
y+1/2,z+1/2,x
-y+1/2,-z+1/2,-x
z,x,y
-z,-x,-y
z,x+1/2,y+1/2
-z,-x+1/2,-y+1/2
z+1/2,x,y+1/2
-z+1/2,-x,-y+1/2
z+1/2,x+1/2,y
-z+1/2,-x+1/2,-y
x,y,-z
-x,-y,z
x,y+1/2,-z+1/2
-x,-y+1/2,z+1/2
x+1/2,y,-z+1/2
-x+1/2,-y,z+1/2
x+1/2,y+1/2,-z
-x+1/2,-y+1/2,z
y,z,-x
-y,-z,x
y,z+1/2,-x+1/2
-y,-z+1/2,x+1/2
y+1/2,z,-x+1/2
-y+1/2,-z,x+1/2
y+1/2,z+1/2,-x
-y+1/2,-z+1/2,x
z,x,-y
-z,-x,y
z,x+1/2,-y+1/2
-z,-x+1/2,y+1/2
z+1/2,x,-y+1/2
-z+1/2,-x,y+1/2
z+1/2,x+1/2,-y
-z+1/2,-x+1/2,y
y,-z,-x
-y,z,x
y,-z+1/2,-x+1/2
-y,z+1/2,x+1/2
y+1/2,-z,-x+1/2
-y+1/2,z,x+1/2
y+1/2,-z+1/2,-x
-y+1/2,z+1/2,x
z,-x,-y
-z,x,y
z,-x+1/2,-y+1/2
-z,x+1/2,y+1/2
z+1/2,-x,-y+1/2
-z+1/2,x,y+1/2
z+1/2,-x+1/2,-y
-z+1/2,x+1/2,y
-z,x,-y
z,-x,y
-z,x+1/2,-y+1/2
z,-x+1/2,y+1/2
-z+1/2,x,-y+1/2
z+1/2,-x,y+1/2
-z+1/2,x+1/2,-y
z+1/2,-x+1/2,y
-x,y,-z
x,-y,z
-x,y+1/2,-z+1/2
x,-y+1/2,z+1/2
-x+1/2,y,-z+1/2
x+1/2,-y,z+1/2
-x+1/2,y+1/2,-z
x+1/2,-y+1/2,z
-y,z,-x
y,-z,x
-y,z+1/2,-x+1/2
y,-z+1/2,x+1/2
-y+1/2,z,-x+1/2
y+1/2,-z,x+1/2
-y+1/2,z+1/2,-x
y+1/2,-z+1/2,x
x,-y,-z
-x,y,z
x,-y+1/2,-z+1/2
-x,y+1/2,z+1/2
x+1/2,-y,-z+1/2
-x+1/2,y,z+1/2
x+1/2,-y+1/2,-z
-x+1/2,y+1/2,z
y,x,z
-y,-x,-z
y,x+1/2,z+1/2
-y,-x+1/2,-z+1/2
y+1/2,x,z+1/2
-y+1/2,-x,-z+1/2
y+1/2,x+1/2,z
-y+1/2,-x+1/2,-z
z,y,x
-z,-y,-x
z,y+1/2,x+1/2
-z,-y+1/2,-x+1/2
z+1/2,y,x+1/2
-z+1/2,-y,-x+1/2
z+1/2,y+1/2,x
-z+1/2,-y+1/2,-x
x,z,y
-x,-z,-y
x,z+1/2,y+1/2
-x,-z+1/2,-y+1/2
x+1/2,z,y+1/2
-x+1/2,-z,-y+1/2
x+1/2,z+1/2,y
-x+1/2,-z+1/2,-y
y,x,-z
-y,-x,z
y,x+1/2,-z+1/2
-y,-x+1/2,z+1/2
y+1/2,x,-z+1/2
-y+1/2,-x,z+1/2
y+1/2,x+1/2,-z
-y+1/2,-x+1/2,z
z,y,-x
-z,-y,x
z,y+1/2,-x+1/2
-z,-y+1/2,x+1/2
z+1/2,y,-x+1/2
-z+1/2,-y,x+1/2
z+1/2,y+1/2,-x
-z+1/2,-y+1/2,x
x,z,-y
-x,-z,y
x,z+1/2,-y+1/2
-x,-z+1/2,y+1/2
x+1/2,z,-y+1/2
-x+1/2,-z,y+1/2
x+1/2,z+1/2,-y
-x+1/2,-z+1/2,y
-z,y,-x
z,-y,x
-z,y+1/2,-x+1/2
z,-y+1/2,x+1/2
-z+1/2,y,-x+1/2
z+1/2,-y,x+1/2
-z+1/2,y+1/2,-x
z+1/2,-y+1/2,x
-x,z,-y
x,-z,y
-x,z+1/2,-y+1/2
x,-z+1/2,y+1/2
-x+1/2,z,-y+1/2
x+1/2,-z,y+1/2
-x+1/2,z+1/2,-y
x+1/2,-z+1/2,y
x,-z,-y
-x,z,y
x,-z+1/2,-y+1/2
-x,z+1/2,y+1/2
x+1/2,-z,-y+1/2
-x+1/2,z,y+1/2
x+1/2,-z+1/2,-y
-x+1/2,z+1/2,y
y,-x,-z
-y,x,z
y,-x+1/2,-z+1/2
-y,x+1/2,z+1/2
y+1/2,-x,-z+1/2
-y+1/2,x,z+1/2
y+1/2,-x+1/2,-z
-y+1/2,x+1/2,z
z,-y,-x
-z,y,x
z,-y+1/2,-x+1/2
-z,y+1/2,x+1/2
z+1/2,-y,-x+1/2
-z+1/2,y,x+1/2
z+1/2,-y+1/2,-x
-z+1/2,y+1/2,x
-y,x,-z
y,-x,z
-y,x+1/2,-z+1/2
y,-x+1/2,z+1/2
-y+1/2,x,-z+1/2
y+1/2,-x,z+1/2
-y+1/2,x+1/2,-z
y+1/2,-x+1/2,z

loop_
_atom_site_label
_atom_site_type_symbol
_atom_site_fract_x
_atom_site_fract_y
_atom_site_fract_z
_atom_site_U_iso_or_equiv
_atom_site_occupancy
_atom_site_adp_type
_atom_site_refinement_flags_posn
_atom_site_refinement_flags_adp
Hf1 Hf 0.091830(13) 1.0000 0.0000 0.0096 1.0000 Uani S T
O1 O 0.0454(2) 0.9546(2) -0.0454(2) 0.0585 1.0000 Uani S T
O2 O 0.13262(13) 1.0000 0.07203(13) 0.0289 1.0000 Uani S TU
C1 C 0.11677(17) 1.0000 0.11677(17) 0.0278 1.0000 Uani S TU
C2 C 0.15631(19) 1.0000 0.15631(19) 0.0379 1.0000 Uani S TU
C3 C 0.2057(3) 1.0126(3) 0.1438(3) 0.0525 0.5000 Uani . U
C4 C 0.2420(3) 1.0128(3) 0.1812(3) 0.0582 0.5000 Uani . U
C5 C 0.2303(2) 1.0000 0.2303(2) 0.0518 1.0000 Uani S TU
H181 H 0.0631 0.9369 -0.0631 0.0462 0.5000 Uiso RS .
H31 H 0.2151 1.0166 0.1098 0.0447 0.5000 Uiso R .
H41 H 0.2761 1.0167 0.1722 0.0451 0.5000 Uiso R .

loop_
_atom_site_aniso_label
_atom_site_aniso_U_11
_atom_site_aniso_U_22
_atom_site_aniso_U_33
_atom_site_aniso_U_23
_atom_site_aniso_U_13
_atom_site_aniso_U_12
Hf1 0.0072(2) 0.0108(2) 0.0108(2) 0.0000 0.0000 0.0000
O1 0.059(3) 0.059(3) 0.059(3) 0.040(3) -0.040(3) -0.040(3)
O2 0.0264(17) 0.0350(19) 0.0253(15) 0.0000 -0.0043(13) 0.0000
C1 0.0233(14) 0.037(4) 0.0233(14) 0.0000 -0.0068(18) 0.0000
C2 0.0270(17) 0.060(5) 0.0270(17) 0.0000 -0.009(2) 0.0000
C3 0.030(2) 0.096(10) 0.032(3) 0.008(4) -0.015(2) -0.015(4)
C4 0.028(3) 0.112(12) 0.035(3) 0.009(4) -0.017(2) -0.008(4)
C5 0.031(2) 0.093(7) 0.031(2) 0.0000 -0.013(3) 0.0000

loop_
_atom_type_symbol
_atom_type_scat_dispersion_real
_atom_type_scat_dispersion_imag
_atom_type_scat_Cromer_Mann_a1
_atom_type_scat_Cromer_Mann_b1
_atom_type_scat_Cromer_Mann_a2
_atom_type_scat_Cromer_Mann_b2
_atom_type_scat_Cromer_Mann_a3
_atom_type_scat_Cromer_Mann_b3
_atom_type_scat_Cromer_Mann_a4
_atom_type_scat_Cromer_Mann_b4
_atom_type_scat_Cromer_Mann_c
_atom_type_scat_source
C 0.0181 0.0091 2.3100 20.8439 1.0200 10.2075 1.5886 0.5687 0.8650 51.6512 0.2156 'International Tables Vol C 4.2.6.8 and 6.1.1.4'
H 0.0000 0.0000 0.4930 10.5109 0.3229 26.1257 0.1402 3.1424 0.0408 57.7998 0.0030 'International Tables Vol C 4.2.6.8 and 6.1.1.4'
O 0.0492 0.0322 3.0485 13.2771 2.2868 5.7011 1.5463 0.3239 0.8670 32.9089 0.2508 'International Tables Vol C 4.2.6.8 and 6.1.1.4'
Hf -6.1794 4.9776 29.1440 1.8326 15.1726 9.5999 14.7586 0.2751 4.3001 72.0290 8.5815 'International Tables Vol C 4.2.6.8 and 6.1.1.4'

loop_
_geom_angle_atom_site_label_1
_geom_angle_site_symmetry_1
_geom_angle_atom_site_label_2
_geom_angle_atom_site_label_3
_geom_angle_site_symmetry_3
_geom_angle
_geom_angle_publ_flag
Hf1 145_555 Hf1 Hf1 170_665 60.000 yes
Hf1 145_555 Hf1 O1 . 34.97(14) yes
Hf1 170_665 Hf1 O1 . 89.5(2) yes
Hf1 145_555 Hf1 O2 . 164.52(9) yes
Hf1 170_665 Hf1 O2 . 110.39(6) yes
O1 . Hf1 O2 . 141.94(4) yes
Hf1 57_566 O1 Hf1 . 110.1(3) yes
Hf1 57_566 O1 Hf1 33_465 110.1(3) yes
Hf1 . O1 Hf1 33_465 110.1(3) yes
Hf1 57_566 O1 H181 . 108.9 no
Hf1 . O1 H181 . 108.9 no
Hf1 33_465 O1 H181 . 108.9 no
Hf1 . O2 C1 . 131.0(3) yes
O2 . C1 O2 105_555 129.0(6) yes
O2 . C1 C2 . 115.5(3) yes
O2 105_555 C1 C2 . 115.5(3) yes
C1 . C2 C3 74_575 119.8(4) yes
C1 . C2 C3 105_555 119.8(4) yes
C3 74_575 C2 C3 105_555 120.5(8) yes
C1 . C2 C3 146_575 119.8(4) yes
C3 74_575 C2 C3 146_575 113.1(8) yes
C3 105_555 C2 C3 146_575 27.7(6) yes
C1 . C2 C3 . 119.8(4) yes
C3 74_575 C2 C3 . 27.7(6) yes
C3 105_555 C2 C3 . 113.1(8) yes
C3 146_575 C2 C3 . 120.5(8) yes
C4 74_575 C3 H31 74_575 94.1 no
C4 74_575 C3 C2 . 109.3(7) yes
H31 74_575 C3 C2 . 102.6 no
C4 74_575 C3 C4 . 26.1(6) yes
H31 74_575 C3 C4 . 113.1 no
C2 . C3 C4 . 119.0(7) yes
C4 74_575 C3 H31 . 120.1 no
H31 74_575 C3 H31 . 46.1 no
C2 . C3 H31 . 120.4 no
C4 . C3 H31 . 120.1 no
C3 74_575 C4 H41 74_575 93.3 no
C3 74_575 C4 C3 . 25.7(6) yes
H41 74_575 C4 C3 . 112.0 no
C3 74_575 C4 C5 . 111.2(7) yes
H41 74_575 C4 C5 . 101.2 no
C3 . C4 C5 . 121.3(8) yes
C3 74_575 C4 H41 . 119.1 no
H41 74_575 C4 H41 . 46.3 no
C3 . C4 H41 . 119.2 no
C5 . C4 H41 . 118.9 no
C5 110_575 C5 C4 . 120.5(4) yes
C5 110_575 C5 C4 105_555 120.5(4) yes
C4 . C5 C4 105_555 111.4(8) yes
C5 110_575 C5 C4 146_575 120.5(4) yes
C4 . C5 C4 146_575 119.0(8) yes
C4 105_555 C5 C4 146_575 28.4(6) yes
C5 110_575 C5 C4 74_575 120.5(4) yes
C4 . C5 C4 74_575 28.4(6) yes
C4 105_555 C5 C4 74_575 119.0(8) yes
C4 146_575 C5 C4 74_575 111.4(8) yes
C3 74_575 H31 C3 . 33.1 no
C4 74_575 H41 C4 . 33.4 no

loop_
_geom_bond_atom_site_label_1
_geom_bond_atom_site_label_2
_geom_bond_site_symmetry_2
_geom_bond_distance
_geom_bond_publ_flag
Hf1 Hf1 145_555 3.4733(5) yes
Hf1 Hf1 170_665 3.4733(5) yes
Hf1 O1 . 2.119(4) yes
Hf1 O2 . 2.214(3) yes
O1 H181 . 0.820 no
O2 C1 . 1.269(5) yes
C1 C2 . 1.496(9) yes
C2 C3 74_575 1.404(9) yes
C2 C3 105_555 1.404(9) yes
C2 C3 146_575 1.404(9) yes
C2 C3 . 1.404(9) yes
C3 C4 74_575 1.551(10) yes
C3 H31 74_575 1.225 no
C3 C4 . 1.395(9) yes
C3 H31 . 0.950 no
C4 H41 74_575 1.230 no
C4 C5 . 1.392(9) yes
C4 H41 . 0.950 no
C5 C5 110_575 1.491(15) yes
